data_7712006
loop_
_publ_author_name
'Tubau, &#xc0;nnia'
'Zinna, Francesco'
'Di Bari, Lorenzo'
'Font-Bard&#xed;a, Merc&#xe8;'
'Vicente, Ramon'

_publ_section_title
;
 Luminescence, CPL and magnetic properties of 1D enantiopure
 Ln<sup>3+</sup> complexes with (<i>S</i>-) and (<i>R</i>-)
 &#x3b1;-methoxyphenylacetate ligand.
;
_journal_issue 4
_journal_name_full 'Dalton transactions (Cambridge, England : 2003)'
_journal_page_first 1122
_journal_page_last 1132
_journal_paper_doi 10.1039/d2dt03356a
_journal_volume 52
_journal_year 2023
_chemical_absolute_configuration rmad
_chemical_formula_moiety 'C39 H35 N2 O9 Sm'
_chemical_formula_sum 'C39 H35 N2 O9 Sm'
_chemical_formula_weight 826.04
_space_group_crystal_system monoclinic
_space_group_IT_number 4
_space_group_name_Hall 'P 2yb'
_space_group_name_H-M_alt 'P 1 21 1'
_atom_sites_solution_hydrogens geom
_audit_block_doi 10.5517/ccdc.csd.cc2ck6sy
_audit_creation_method SHELXL-2018/3
_audit_update_record
;
2022-07-19 deposited with the CCDC.	2022-12-23 downloaded from the CCDC.
;
_cell_angle_alpha 90
_cell_angle_beta 101.0270(10)
_cell_angle_gamma 90
_cell_formula_units_Z 2
_cell_length_a 6.0523(2)
_cell_length_b 23.7820(9)
_cell_length_c 12.2968(4)
_cell_measurement_reflns_used 9903
_cell_measurement_temperature 100(2)
_cell_measurement_theta_max 30.64
_cell_measurement_theta_min 2.40
_cell_volume 1737.27(10)
_computing_cell_refinement 'Bruker SAINT'
_computing_data_collection 'Bruker APEX2'
_computing_data_reduction 'Bruker SAINT'
_computing_molecular_graphics 'Bruker SHELXTL, Mercury 2020.2.0'
_computing_publication_material 'Bruker SHELXTL, PLATON for Windows Taskbar v1.19'
_computing_structure_refinement 'SHELXL-2018/3 (Sheldrick, 2018)'
_computing_structure_solution 'SHELXT 2014/5 (Sheldrick, 2014)'
_diffrn_ambient_temperature 100(2)
_diffrn_measured_fraction_theta_full 0.991
_diffrn_measured_fraction_theta_max 0.971
_diffrn_measurement_device_type 'Bruker APEX-II CCD'
_diffrn_measurement_method '\f and \w scans'
_diffrn_radiation_type MoK\a
_diffrn_radiation_wavelength 0.71073
_diffrn_reflns_av_R_equivalents 0.0260
_diffrn_reflns_av_unetI/netI 0.0324
_diffrn_reflns_Laue_measured_fraction_full 0.991
_diffrn_reflns_Laue_measured_fraction_max 0.971
_diffrn_reflns_limit_h_max 8
_diffrn_reflns_limit_h_min -7
_diffrn_reflns_limit_k_max 33
_diffrn_reflns_limit_k_min -33
_diffrn_reflns_limit_l_max 16
_diffrn_reflns_limit_l_min -17
_diffrn_reflns_number 39609
_diffrn_reflns_point_group_measured_fraction_full 0.987
_diffrn_reflns_point_group_measured_fraction_max 0.957
_diffrn_reflns_theta_full 25.242
_diffrn_reflns_theta_max 30.644
_diffrn_reflns_theta_min 2.404
_diffrn_source microfocus
_exptl_absorpt_coefficient_mu 1.750
_exptl_absorpt_correction_T_max 0.7461
_exptl_absorpt_correction_T_min 0.5639
_exptl_absorpt_correction_type multi-scan
_exptl_absorpt_process_details sadabs
_exptl_crystal_colour colourless
_exptl_crystal_density_diffrn 1.579
_exptl_crystal_description needle
_exptl_crystal_F_000 834
_exptl_crystal_size_max 0.180
_exptl_crystal_size_mid 0.080
_exptl_crystal_size_min 0.040
_refine_diff_density_max 0.465
_refine_diff_density_min -0.862
_refine_diff_density_rms 0.069
_refine_ls_abs_structure_details
;
 Flack x determined using 4647 quotients [(I+)-(I-)]/[(I+)+(I-)]
 (Parsons, Flack and Wagner, Acta Cryst. B69 (2013) 249-259).
;
_refine_ls_abs_structure_Flack 0.008(3)
_refine_ls_extinction_method none
_refine_ls_goodness_of_fit_ref 1.128
_refine_ls_hydrogen_treatment constr
_refine_ls_matrix_type full
_refine_ls_number_parameters 463
_refine_ls_number_reflns 10286
_refine_ls_number_restraints 1
_refine_ls_restrained_S_all 1.128
_refine_ls_R_factor_all 0.0189
_refine_ls_R_factor_gt 0.0179
_refine_ls_shift/su_max 0.001
_refine_ls_shift/su_mean 0.000
_refine_ls_structure_factor_coef Fsqd
_refine_ls_weighting_details 'w=1/[\s^2^(Fo^2^)+0.3542P] where P=(Fo^2^+2Fc^2^)/3'
_refine_ls_weighting_scheme calc
_refine_ls_wR_factor_gt 0.0399
_refine_ls_wR_factor_ref 0.0405
_reflns_Friedel_coverage 0.931
_reflns_Friedel_fraction_full 0.983
_reflns_Friedel_fraction_max 0.944
_reflns_number_gt 10058
_reflns_number_total 10286
_reflns_threshold_expression 'I > 2\s(I)'
_cod_data_source_file d2dt03356a2.cif
_cod_data_source_block I95ZB144_0m_c
_cod_depositor_comments 'Adding full bibliography for 7712004--7712009.cif.'
_cod_original_sg_symbol_H-M 'P 21'
_cod_database_code 7712006
_shelx_shelxl_version_number 2018/3
_shelx_space_group_comment
;
The symmetry employed for this shelxl refinement is uniquely defined
by the following loop, which should always be used as a source of
symmetry information in preference to the above space-group names.
They are only intended as comments.
;

loop_
_space_group_symop_operation_xyz
'x, y, z'
'-x, y+1/2, -z'

loop_
_atom_site_label
_atom_site_type_symbol
_atom_site_fract_x
_atom_site_fract_y
_atom_site_fract_z
_atom_site_U_iso_or_equiv
_atom_site_adp_type
_atom_site_occupancy
_atom_site_site_symmetry_order
_atom_site_calc_flag
_atom_site_refinement_flags_posn
_atom_site_refinement_flags_adp
_atom_site_refinement_flags_occupancy
_atom_site_disorder_assembly
_atom_site_disorder_group
Sm1 Sm 0.63603(2) 0.49578(2) 0.72909(2) 0.00968(3) Uani 1 1 d . . . . .
N1 N 0.8349(4) 0.58239(9) 0.8305(2) 0.0125(4) Uani 1 1 d . . . . .
O1 O 0.6451(4) 0.55764(8) 0.56955(19) 0.0171(4) Uani 1 1 d . . . . .
C1 C 0.4901(5) 0.58859(11) 0.5918(2) 0.0149(5) Uani 1 1 d . . . . .
O2 O 0.4056(3) 0.58176(8) 0.67689(17) 0.0156(4) Uani 1 1 d . . . . .
N2 N 0.4890(4) 0.52907(9) 0.90201(19) 0.0118(4) Uani 1 1 d . . . . .
O3 O 0.1641(4) 0.63672(8) 0.4843(2) 0.0216(4) Uani 1 1 d . . . . .
O4 O 0.8584(3) 0.44252(8) 0.88976(17) 0.0160(4) Uani 1 1 d . . . . .
O5 O 0.5262(3) 0.40718(7) 0.81423(17) 0.0146(4) Uani 1 1 d . . . . .
C2 C 0.4020(5) 0.63697(11) 0.5118(3) 0.0168(5) Uani 1 1 d . . . . .
H2 H 0.464745 0.632982 0.442656 0.020 Uiso 1 1 calc R U . . .
C22 C 0.0446(5) 0.42429(14) 0.3723(3) 0.0217(6) Uani 1 1 d . . . . .
H22 H 0.180809 0.405530 0.403092 0.026 Uiso 1 1 calc R U . . .
C17 C 1.0711(6) 0.32412(15) 0.8130(3) 0.0186(8) Uani 1 1 d . . . . .
H17 H 1.157259 0.355534 0.844439 0.022 Uiso 1 1 calc R U . . .
C18 C 0.5254(7) 0.34817(16) 1.0521(3) 0.0293(8) Uani 1 1 d . . . . .
H18A H 0.463195 0.384143 1.021598 0.044 Uiso 1 1 calc R U . . .
H18B H 0.646977 0.355103 1.115710 0.044 Uiso 1 1 calc R U . . .
H18C H 0.406568 0.326053 1.075992 0.044 Uiso 1 1 calc R U . . .
C39 C 0.3192(4) 0.50366(13) 0.9356(2) 0.0131(6) Uani 1 1 d . . . . .
H39 H 0.257827 0.470777 0.897505 0.016 Uiso 1 1 calc R U . . .
C28 C 1.0024(4) 0.60875(11) 0.7954(2) 0.0150(5) Uani 1 1 d . . . . .
H28 H 1.059430 0.592784 0.735520 0.018 Uiso 1 1 calc R U . . .
C27 C -0.3904(4) 0.36645(11) 0.5728(3) 0.0149(5) Uani 1 1 d . . . . .
H27A H -0.428815 0.364621 0.491793 0.022 Uiso 1 1 calc R U . . .
H27B H -0.528849 0.366912 0.603131 0.022 Uiso 1 1 calc R U . . .
H27C H -0.300092 0.333521 0.601134 0.022 Uiso 1 1 calc R U . . .
C38 C 0.2251(5) 0.52303(12) 1.0251(2) 0.0166(5) Uani 1 1 d . . . . .
H38 H 0.103734 0.503451 1.046750 0.020 Uiso 1 1 calc R U . . .
C29 C 1.0992(6) 0.65903(14) 0.8425(3) 0.0180(7) Uani 1 1 d . . . . .
H29 H 1.219838 0.676227 0.815589 0.022 Uiso 1 1 calc R U . . .
C37 C 0.3114(5) 0.57042(12) 1.0801(2) 0.0169(5) Uani 1 1 d . . . . .
H37 H 0.250574 0.584149 1.140728 0.020 Uiso 1 1 calc R U . . .
C30 C 1.0158(5) 0.68286(11) 0.9285(3) 0.0186(6) Uani 1 1 d . . . . .
H30 H 1.077445 0.717036 0.960996 0.022 Uiso 1 1 calc R U . . .
C35 C 0.4917(5) 0.59886(11) 1.0463(2) 0.0142(5) Uani 1 1 d . . . . .
C31 C 0.8384(5) 0.65620(13) 0.9678(3) 0.0162(6) Uani 1 1 d . . . . .
C36 C 0.5742(4) 0.57687(10) 0.9555(2) 0.0120(5) Uani 1 1 d . . . . .
C32 C 0.7534(5) 0.60596(12) 0.9163(3) 0.0120(5) Uani 1 1 d . . . . .
C33 C 0.7508(5) 0.67771(12) 1.0596(3) 0.0212(6) Uani 1 1 d . . . . .
H33 H 0.808421 0.711880 1.093765 0.025 Uiso 1 1 calc R U . . .
C34 C 0.5861(6) 0.64980(13) 1.0984(3) 0.0205(6) Uani 1 1 d . . . . .
H34 H 0.532669 0.664123 1.160727 0.025 Uiso 1 1 calc R U . . .
C3 C 0.4794(5) 0.69215(11) 0.5672(3) 0.0174(5) Uani 1 1 d . . . . .
C4 C 0.3389(6) 0.72165(14) 0.6235(3) 0.0258(7) Uani 1 1 d . . . . .
H4 H 0.191762 0.707945 0.624180 0.031 Uiso 1 1 calc R U . . .
C5 C 0.4120(6) 0.77125(14) 0.6792(3) 0.0302(7) Uani 1 1 d . . . . .
H5 H 0.315010 0.791063 0.718067 0.036 Uiso 1 1 calc R U . . .
C6 C 0.6254(6) 0.79172(13) 0.6779(3) 0.0270(7) Uani 1 1 d . . . . .
H6 H 0.676150 0.825338 0.716449 0.032 Uiso 1 1 calc R U . . .
O6 O 0.6116(4) 0.31793(8) 0.96932(19) 0.0216(4) Uani 1 1 d . . . . .
C7 C 0.7633(6) 0.76301(14) 0.6204(4) 0.0342(8) Uani 1 1 d . . . . .
H7 H 0.908639 0.777459 0.618058 0.041 Uiso 1 1 calc R U . . .
O7 O 0.2924(3) 0.46385(8) 0.61380(16) 0.0130(4) Uani 1 1 d . . . . .
C8 C 0.6929(6) 0.71304(13) 0.5656(3) 0.0290(7) Uani 1 1 d . . . . .
H8 H 0.790780 0.693279 0.527117 0.035 Uiso 1 1 calc R U . . .
O8 O 0.0167(3) 0.49117(13) 0.69921(15) 0.0143(4) Uani 1 1 d . . . . .
C9 C 0.0768(6) 0.58691(14) 0.4270(3) 0.0282(7) Uani 1 1 d . . . . .
H9A H -0.088008 0.588603 0.410709 0.042 Uiso 1 1 calc R U . . .
H9B H 0.125556 0.554023 0.473472 0.042 Uiso 1 1 calc R U . . .
H9C H 0.132910 0.583884 0.357591 0.042 Uiso 1 1 calc R U . . .
O9 O -0.2631(3) 0.41692(8) 0.60586(18) 0.0123(4) Uani 1 1 d . . . . .
C19 C 0.0942(4) 0.46236(10) 0.6302(2) 0.0102(5) Uani 1 1 d . . . . .
C10 C 0.7179(5) 0.40300(12) 0.8764(3) 0.0130(5) Uani 1 1 d . . . . .
C20 C -0.0639(4) 0.41984(10) 0.5601(2) 0.0109(5) Uani 1 1 d . . . . .
H20 H 0.010353 0.382098 0.567890 0.013 Uiso 1 1 calc R U . . .
C11 C 0.7891(6) 0.34682(13) 0.9333(3) 0.0162(6) Uani 1 1 d . . . . .
H11 H 0.914033 0.353423 0.998060 0.019 Uiso 1 1 calc R U . . .
C21 C -0.1131(4) 0.43566(11) 0.4383(2) 0.0133(5) Uani 1 1 d . . . . .
C12 C 0.8743(5) 0.31006(11) 0.8488(2) 0.0156(5) Uani 1 1 d . . . . .
C26 C -0.3125(5) 0.46312(12) 0.3911(3) 0.0179(5) Uani 1 1 d . . . . .
H26 H -0.421672 0.471131 0.435151 0.021 Uiso 1 1 calc R U . . .
C13 C 0.7506(5) 0.26379(11) 0.8030(3) 0.0183(6) Uani 1 1 d . . . . .
H13 H 0.616091 0.253901 0.827470 0.022 Uiso 1 1 calc R U . . .
C25 C -0.3519(6) 0.47873(12) 0.2806(3) 0.0247(7) Uani 1 1 d . . . . .
H25 H -0.488362 0.497203 0.249181 0.030 Uiso 1 1 calc R U . . .
C14 C 0.8219(6) 0.23180(12) 0.7215(3) 0.0235(6) Uani 1 1 d . . . . .
H14 H 0.736133 0.200194 0.690719 0.028 Uiso 1 1 calc R U . . .
C24 C -0.1930(6) 0.46755(14) 0.2152(3) 0.0279(7) Uani 1 1 d . . . . .
H24 H -0.219886 0.478586 0.139600 0.033 Uiso 1 1 calc R U . . .
C15 C 1.0182(6) 0.24594(13) 0.6851(3) 0.0246(6) Uani 1 1 d . . . . .
H15 H 1.066956 0.224181 0.629359 0.030 Uiso 1 1 calc R U . . .
C23 C 0.0034(6) 0.44034(15) 0.2613(3) 0.0269(7) Uani 1 1 d . . . . .
H23 H 0.112037 0.432429 0.216931 0.032 Uiso 1 1 calc R U . . .
C16 C 1.1429(5) 0.29228(13) 0.7310(3) 0.0228(6) Uani 1 1 d . . . . .
H16 H 1.277274 0.302228 0.706419 0.027 Uiso 1 1 calc R U . . .

loop_
_atom_site_aniso_label
_atom_site_aniso_U_11
_atom_site_aniso_U_22
_atom_site_aniso_U_33
_atom_site_aniso_U_23
_atom_site_aniso_U_13
_atom_site_aniso_U_12
Sm1 0.00844(4) 0.01017(5) 0.01075(5) -0.00061(8) 0.00268(3) -0.00045(7)
N1 0.0094(9) 0.0133(10) 0.0156(12) -0.0018(9) 0.0041(9) 0.0009(7)
O1 0.0162(10) 0.0177(10) 0.0200(11) 0.0028(8) 0.0099(9) 0.0030(8)
C1 0.0135(12) 0.0167(12) 0.0150(14) 0.0015(10) 0.0042(10) -0.0019(9)
O2 0.0142(9) 0.0157(9) 0.0190(11) 0.0024(8) 0.0081(8) 0.0018(7)
N2 0.0100(9) 0.0130(10) 0.0129(11) -0.0009(8) 0.0035(8) 0.0010(7)
O3 0.0175(10) 0.0172(10) 0.0280(13) 0.0022(9) -0.0009(9) 0.0012(7)
O4 0.0136(9) 0.0141(9) 0.0195(11) -0.0001(8) 0.0009(8) -0.0029(7)
O5 0.0135(9) 0.0151(9) 0.0147(10) -0.0002(7) 0.0016(8) -0.0032(7)
C2 0.0161(12) 0.0177(13) 0.0171(14) 0.0047(10) 0.0041(11) 0.0010(10)
C22 0.0159(13) 0.0311(16) 0.0185(16) -0.0007(13) 0.0042(12) 0.0012(11)
C17 0.0171(15) 0.0146(15) 0.0225(19) 0.0049(13) 0.0001(13) -0.0016(11)
C18 0.036(2) 0.034(2) 0.0207(19) 0.0045(15) 0.0141(16) -0.0007(15)
C39 0.0120(9) 0.0135(18) 0.0141(11) -0.0006(10) 0.0029(8) -0.0003(9)
C28 0.0113(11) 0.0153(12) 0.0191(14) -0.0015(10) 0.0046(10) -0.0021(9)
C27 0.0129(11) 0.0122(11) 0.0198(14) -0.0041(10) 0.0037(11) -0.0036(9)
C38 0.0115(11) 0.0233(13) 0.0159(14) 0.0036(11) 0.0048(10) 0.0025(10)
C29 0.0140(14) 0.0164(15) 0.0241(19) 0.0017(13) 0.0049(13) -0.0029(11)
C37 0.0156(12) 0.0232(14) 0.0133(14) 0.0009(10) 0.0065(11) 0.0064(10)
C30 0.0175(13) 0.0131(12) 0.0240(16) -0.0035(11) 0.0006(12) -0.0031(9)
C35 0.0154(12) 0.0150(12) 0.0128(13) -0.0010(10) 0.0042(10) 0.0037(9)
C31 0.0161(14) 0.0131(14) 0.0189(17) -0.0031(12) 0.0027(13) -0.0002(10)
C36 0.0088(10) 0.0140(11) 0.0135(13) 0.0000(9) 0.0025(9) 0.0026(8)
C32 0.0100(11) 0.0127(14) 0.0130(14) -0.0028(10) 0.0012(10) 0.0019(9)
C33 0.0243(14) 0.0179(13) 0.0216(16) -0.0086(11) 0.0048(12) -0.0017(10)
C34 0.0241(16) 0.0206(15) 0.0174(17) -0.0074(13) 0.0052(13) 0.0007(11)
C3 0.0177(13) 0.0167(13) 0.0178(15) 0.0068(10) 0.0034(11) -0.0004(10)
C4 0.0240(15) 0.0297(16) 0.0259(17) -0.0037(13) 0.0104(13) -0.0050(12)
C5 0.0315(17) 0.0318(17) 0.0293(19) -0.0087(14) 0.0107(15) -0.0039(13)
C6 0.0310(17) 0.0203(14) 0.0278(18) 0.0035(13) 0.0008(14) -0.0046(12)
O6 0.0258(11) 0.0190(10) 0.0227(12) 0.0048(8) 0.0114(9) -0.0026(8)
C7 0.0243(16) 0.0247(16) 0.054(3) 0.0032(16) 0.0089(16) -0.0081(12)
O7 0.0056(8) 0.0183(9) 0.0155(10) -0.0015(7) 0.0031(7) -0.0001(6)
C8 0.0210(15) 0.0223(15) 0.046(2) -0.0008(14) 0.0136(15) -0.0025(11)
O8 0.0118(7) 0.0159(10) 0.0153(8) -0.0031(10) 0.0030(6) -0.0026(10)
C9 0.0253(16) 0.0246(16) 0.032(2) 0.0002(14) -0.0019(15) -0.0045(12)
O9 0.0089(8) 0.0121(9) 0.0166(10) -0.0022(7) 0.0045(8) -0.0022(7)
C19 0.0077(10) 0.0129(11) 0.0099(12) 0.0015(9) 0.0014(9) 0.0017(8)
C10 0.0170(13) 0.0111(13) 0.0109(14) -0.0012(10) 0.0026(11) -0.0011(10)
C20 0.0076(10) 0.0132(11) 0.0127(13) -0.0003(9) 0.0035(9) 0.0010(8)
C11 0.0177(15) 0.0146(15) 0.0161(16) 0.0041(12) 0.0024(12) -0.0014(11)
C21 0.0121(11) 0.0143(12) 0.0126(13) -0.0014(10) 0.0002(10) -0.0020(9)
C12 0.0159(12) 0.0131(12) 0.0169(14) 0.0039(10) 0.0009(11) 0.0019(9)
C26 0.0156(13) 0.0216(14) 0.0157(14) 0.0005(11) 0.0012(11) 0.0019(10)
C13 0.0158(12) 0.0148(12) 0.0235(16) 0.0028(11) 0.0020(11) -0.0008(9)
C25 0.0231(15) 0.0296(16) 0.0188(16) 0.0062(11) -0.0029(12) 0.0038(10)
C14 0.0284(16) 0.0153(13) 0.0254(17) -0.0021(12) 0.0019(13) -0.0014(11)
C24 0.0305(17) 0.0383(18) 0.0132(15) 0.0060(13) 0.0002(13) -0.0065(14)
C15 0.0316(17) 0.0205(14) 0.0227(17) 0.0030(12) 0.0074(14) 0.0097(12)
C23 0.0239(15) 0.0432(19) 0.0152(15) -0.0009(13) 0.0075(13) -0.0026(13)
C16 0.0199(14) 0.0234(14) 0.0262(17) 0.0110(12) 0.0073(13) 0.0057(11)

loop_
_atom_type_symbol
_atom_type_description
_atom_type_scat_dispersion_real
_atom_type_scat_dispersion_imag
_atom_type_scat_source
C C 0.0033 0.0016 'International Tables Vol C Tables 4.2.6.8 and 6.1.1.4'
H H 0.0000 0.0000 'International Tables Vol C Tables 4.2.6.8 and 6.1.1.4'
N N 0.0061 0.0033 'International Tables Vol C Tables 4.2.6.8 and 6.1.1.4'
O O 0.0106 0.0060 'International Tables Vol C Tables 4.2.6.8 and 6.1.1.4'
Sm Sm -0.1638 3.4418 'International Tables Vol C Tables 4.2.6.8 and 6.1.1.4'

loop_
_geom_angle_atom_site_label_1
_geom_angle_atom_site_label_2
_geom_angle_atom_site_label_3
_geom_angle
_geom_angle_site_symmetry_1
_geom_angle_site_symmetry_3
_geom_angle_publ_flag
O8 Sm1 O7 129.91(7) 1_655 . ?
O8 Sm1 O1 74.77(7) 1_655 . ?
O7 Sm1 O1 82.38(7) . . ?
O8 Sm1 O2 120.28(8) 1_655 . ?
O7 Sm1 O2 74.25(7) . . ?
O1 Sm1 O2 53.15(6) . . ?
O8 Sm1 O5 111.41(8) 1_655 . ?
O7 Sm1 O5 73.23(6) . . ?
O1 Sm1 O5 152.41(7) . . ?
O2 Sm1 O5 128.31(6) . . ?
O8 Sm1 O4 73.26(7) 1_655 . ?
O7 Sm1 O4 125.29(6) . . ?
O1 Sm1 O4 147.00(7) . . ?
O2 Sm1 O4 143.81(7) . . ?
O5 Sm1 O4 52.43(6) . . ?
O8 Sm1 O9 62.07(8) 1_655 1_655 ?
O7 Sm1 O9 72.35(6) . 1_655 ?
O1 Sm1 O9 85.51(7) . 1_655 ?
O2 Sm1 O9 129.43(7) . 1_655 ?
O5 Sm1 O9 75.09(6) . 1_655 ?
O4 Sm1 O9 86.76(7) . 1_655 ?
O8 Sm1 N2 129.15(7) 1_655 . ?
O7 Sm1 N2 100.77(7) . . ?
O1 Sm1 N2 122.48(7) . . ?
O2 Sm1 N2 72.30(7) . . ?
O5 Sm1 N2 75.66(7) . . ?
O4 Sm1 N2 73.97(7) . . ?
O9 Sm1 N2 150.69(6) 1_655 . ?
O8 Sm1 N1 74.83(8) 1_655 . ?
O7 Sm1 N1 143.80(6) . . ?
O1 Sm1 N1 80.15(8) . . ?
O2 Sm1 N1 69.88(7) . . ?
O5 Sm1 N1 127.36(7) . . ?
O4 Sm1 N1 83.81(7) . . ?
O9 Sm1 N1 136.78(6) 1_655 . ?
N2 Sm1 N1 63.90(7) . . ?
O8 Sm1 C1 98.27(8) 1_655 . ?
O7 Sm1 C1 75.96(7) . . ?
O1 Sm1 C1 26.60(7) . . ?
O2 Sm1 C1 26.58(7) . . ?
O5 Sm1 C1 146.51(7) . . ?
O4 Sm1 C1 157.93(7) . . ?
O9 Sm1 C1 107.61(7) 1_655 . ?
N2 Sm1 C1 97.79(7) . . ?
N1 Sm1 C1 74.24(8) . . ?
O8 Sm1 C10 90.39(9) 1_655 . ?
O7 Sm1 C10 99.01(7) . . ?
O1 Sm1 C10 161.07(7) . . ?
O2 Sm1 C10 145.50(7) . . ?
O5 Sm1 C10 26.46(7) . . ?
O4 Sm1 C10 26.29(7) . . ?
O9 Sm1 C10 77.04(7) 1_655 . ?
N2 Sm1 C10 76.00(7) . . ?
N1 Sm1 C10 107.66(8) . . ?
C1 Sm1 C10 171.31(8) . . ?
C28 N1 C32 117.8(2) . . ?
C28 N1 Sm1 122.15(18) . . ?
C32 N1 Sm1 119.71(17) . . ?
C1 O1 Sm1 92.60(17) . . ?
O2 C1 O1 122.7(3) . . ?
O2 C1 C2 118.7(2) . . ?
O1 C1 C2 118.6(2) . . ?
O2 C1 Sm1 62.07(14) . . ?
O1 C1 Sm1 60.79(15) . . ?
C2 C1 Sm1 176.6(2) . . ?
C1 O2 Sm1 91.35(16) . . ?
C39 N2 C36 118.3(2) . . ?
C39 N2 Sm1 121.82(18) . . ?
C36 N2 Sm1 119.66(16) . . ?
C2 O3 C9 112.7(2) . . ?
C10 O4 Sm1 91.54(18) . . ?
C10 O5 Sm1 91.88(16) . . ?
O3 C2 C3 109.0(2) . . ?
O3 C2 C1 111.2(2) . . ?
C3 C2 C1 108.7(2) . . ?
O3 C2 H2 109.3 . . ?
C3 C2 H2 109.3 . . ?
C1 C2 H2 109.3 . . ?
C21 C22 C23 120.2(3) . . ?
C21 C22 H22 119.9 . . ?
C23 C22 H22 119.9 . . ?
C12 C17 C16 120.2(3) . . ?
C12 C17 H17 119.9 . . ?
C16 C17 H17 119.9 . . ?
O6 C18 H18A 109.5 . . ?
O6 C18 H18B 109.5 . . ?
H18A C18 H18B 109.5 . . ?
O6 C18 H18C 109.5 . . ?
H18A C18 H18C 109.5 . . ?
H18B C18 H18C 109.5 . . ?
N2 C39 C38 123.2(3) . . ?
N2 C39 H39 118.4 . . ?
C38 C39 H39 118.4 . . ?
N1 C28 C29 123.3(3) . . ?
N1 C28 H28 118.3 . . ?
C29 C28 H28 118.3 . . ?
O9 C27 H27A 109.5 . . ?
O9 C27 H27B 109.5 . . ?
H27A C27 H27B 109.5 . . ?
O9 C27 H27C 109.5 . . ?
H27A C27 H27C 109.5 . . ?
H27B C27 H27C 109.5 . . ?
C37 C38 C39 118.9(3) . . ?
C37 C38 H38 120.6 . . ?
C39 C38 H38 120.6 . . ?
C30 C29 C28 118.8(3) . . ?
C30 C29 H29 120.6 . . ?
C28 C29 H29 120.6 . . ?
C38 C37 C35 119.5(3) . . ?
C38 C37 H37 120.2 . . ?
C35 C37 H37 120.2 . . ?
C29 C30 C31 119.6(3) . . ?
C29 C30 H30 120.2 . . ?
C31 C30 H30 120.2 . . ?
C36 C35 C37 117.8(2) . . ?
C36 C35 C34 119.7(3) . . ?
C37 C35 C34 122.4(3) . . ?
C32 C31 C30 117.7(3) . . ?
C32 C31 C33 120.1(3) . . ?
C30 C31 C33 122.1(3) . . ?
N2 C36 C35 122.2(2) . . ?
N2 C36 C32 118.4(2) . . ?
C35 C36 C32 119.3(2) . . ?
N1 C32 C31 122.8(3) . . ?
N1 C32 C36 117.8(2) . . ?
C31 C32 C36 119.4(3) . . ?
C34 C33 C31 120.7(3) . . ?
C34 C33 H33 119.7 . . ?
C31 C33 H33 119.7 . . ?
C33 C34 C35 120.8(3) . . ?
C33 C34 H34 119.6 . . ?
C35 C34 H34 119.6 . . ?
C4 C3 C8 119.2(3) . . ?
C4 C3 C2 119.9(3) . . ?
C8 C3 C2 120.9(3) . . ?
C3 C4 C5 120.5(3) . . ?
C3 C4 H4 119.8 . . ?
C5 C4 H4 119.8 . . ?
C6 C5 C4 120.1(3) . . ?
C6 C5 H5 119.9 . . ?
C4 C5 H5 119.9 . . ?
C7 C6 C5 119.4(3) . . ?
C7 C6 H6 120.3 . . ?
C5 C6 H6 120.3 . . ?
C11 O6 C18 112.5(2) . . ?
C6 C7 C8 120.9(3) . . ?
C6 C7 H7 119.5 . . ?
C8 C7 H7 119.5 . . ?
C19 O7 Sm1 131.30(18) . . ?
C3 C8 C7 119.8(3) . . ?
C3 C8 H8 120.1 . . ?
C7 C8 H8 120.1 . . ?
C19 O8 Sm1 128.60(17) . 1_455 ?
O3 C9 H9A 109.5 . . ?
O3 C9 H9B 109.5 . . ?
H9A C9 H9B 109.5 . . ?
O3 C9 H9C 109.5 . . ?
H9A C9 H9C 109.5 . . ?
H9B C9 H9C 109.5 . . ?
C20 O9 C27 112.08(19) . . ?
C20 O9 Sm1 120.91(14) . 1_455 ?
C27 O9 Sm1 127.00(15) . 1_455 ?
O8 C19 O7 126.0(2) . . ?
O8 C19 C20 117.8(2) . . ?
O7 C19 C20 116.1(2) . . ?
O4 C10 O5 122.7(3) . . ?
O4 C10 C11 117.9(3) . . ?
O5 C10 C11 119.3(2) . . ?
O4 C10 Sm1 62.17(15) . . ?
O5 C10 Sm1 61.65(15) . . ?
C11 C10 Sm1 165.8(2) . . ?
O9 C20 C21 112.3(2) . . ?
O9 C20 C19 107.0(2) . . ?
C21 C20 C19 111.9(2) . . ?
O9 C20 H20 108.5 . . ?
C21 C20 H20 108.5 . . ?
C19 C20 H20 108.5 . . ?
O6 C11 C12 108.1(2) . . ?
O6 C11 C10 113.7(3) . . ?
C12 C11 C10 107.0(2) . . ?
O6 C11 H11 109.3 . . ?
C12 C11 H11 109.3 . . ?
C10 C11 H11 109.3 . . ?
C22 C21 C26 118.9(3) . . ?
C22 C21 C20 120.0(3) . . ?
C26 C21 C20 121.1(2) . . ?
C17 C12 C13 119.4(3) . . ?
C17 C12 C11 120.1(3) . . ?
C13 C12 C11 120.4(3) . . ?
C25 C26 C21 120.4(3) . . ?
C25 C26 H26 119.8 . . ?
C21 C26 H26 119.8 . . ?
C12 C13 C14 120.6(3) . . ?
C12 C13 H13 119.7 . . ?
C14 C13 H13 119.7 . . ?
C26 C25 C24 120.5(3) . . ?
C26 C25 H25 119.8 . . ?
C24 C25 H25 119.8 . . ?
C15 C14 C13 120.1(3) . . ?
C15 C14 H14 119.9 . . ?
C13 C14 H14 119.9 . . ?
C23 C24 C25 119.3(3) . . ?
C23 C24 H24 120.3 . . ?
C25 C24 H24 120.3 . . ?
C14 C15 C16 119.5(3) . . ?
C14 C15 H15 120.3 . . ?
C16 C15 H15 120.3 . . ?
C24 C23 C22 120.7(3) . . ?
C24 C23 H23 119.7 . . ?
C22 C23 H23 119.7 . . ?
C15 C16 C17 120.2(3) . . ?
C15 C16 H16 119.9 . . ?
C17 C16 H16 119.9 . . ?

loop_
_geom_bond_atom_site_label_1
_geom_bond_atom_site_label_2
_geom_bond_distance
_geom_bond_site_symmetry_2
_geom_bond_publ_flag
Sm1 O8 2.4041(16) 1_655 ?
Sm1 O7 2.4050(19) . ?
Sm1 O1 2.461(2) . ?
Sm1 O2 2.4892(19) . ?
Sm1 O5 2.4988(18) . ?
Sm1 O4 2.511(2) . ?
Sm1 O9 2.5574(19) 1_655 ?
Sm1 N2 2.581(2) . ?
Sm1 N1 2.583(2) . ?
Sm1 C1 2.817(3) . ?
Sm1 C10 2.838(3) . ?
N1 C28 1.332(3) . ?
N1 C32 1.367(4) . ?
O1 C1 1.263(3) . ?
C1 O2 1.261(3) . ?
C1 C2 1.541(4) . ?
N2 C39 1.324(3) . ?
N2 C36 1.364(3) . ?
O3 C2 1.415(3) . ?
O3 C9 1.427(4) . ?
O4 C10 1.257(3) . ?
O5 C10 1.265(4) . ?
C2 C3 1.511(4) . ?
C2 H2 1.0000 . ?
C22 C21 1.392(4) . ?
C22 C23 1.393(5) . ?
C22 H22 0.9500 . ?
C17 C12 1.387(5) . ?
C17 C16 1.395(5) . ?
C17 H17 0.9500 . ?
C18 O6 1.425(4) . ?
C18 H18A 0.9800 . ?
C18 H18B 0.9800 . ?
C18 H18C 0.9800 . ?
C39 C38 1.410(4) . ?
C39 H39 0.9500 . ?
C28 C29 1.407(4) . ?
C28 H28 0.9500 . ?
C27 O9 1.442(3) . ?
C27 H27A 0.9800 . ?
C27 H27B 0.9800 . ?
C27 H27C 0.9800 . ?
C38 C37 1.366(4) . ?
C38 H38 0.9500 . ?
C29 C30 1.377(5) . ?
C29 H29 0.9500 . ?
C37 C35 1.412(4) . ?
C37 H37 0.9500 . ?
C30 C31 1.410(4) . ?
C30 H30 0.9500 . ?
C35 C36 1.408(4) . ?
C35 C34 1.437(4) . ?
C31 C32 1.404(4) . ?
C31 C33 1.430(4) . ?
C36 C32 1.445(4) . ?
C33 C34 1.358(5) . ?
C33 H33 0.9500 . ?
C34 H34 0.9500 . ?
C3 C4 1.385(4) . ?
C3 C8 1.388(4) . ?
C4 C5 1.392(5) . ?
C4 H4 0.9500 . ?
C5 C6 1.383(5) . ?
C5 H5 0.9500 . ?
C6 C7 1.374(5) . ?
C6 H6 0.9500 . ?
O6 C11 1.416(4) . ?
C7 C8 1.392(5) . ?
C7 H7 0.9500 . ?
O7 C19 1.254(3) . ?
C8 H8 0.9500 . ?
O8 C19 1.250(3) . ?
C9 H9A 0.9800 . ?
C9 H9B 0.9800 . ?
C9 H9C 0.9800 . ?
O9 C20 1.426(3) . ?
C19 C20 1.538(4) . ?
C10 C11 1.531(4) . ?
C20 C21 1.518(4) . ?
C20 H20 1.0000 . ?
C11 C12 1.521(4) . ?
C11 H11 1.0000 . ?
C21 C26 1.397(4) . ?
C12 C13 1.389(4) . ?
C26 C25 1.385(4) . ?
C26 H26 0.9500 . ?
C13 C14 1.391(4) . ?
C13 H13 0.9500 . ?
C25 C24 1.392(5) . ?
C25 H25 0.9500 . ?
C14 C15 1.389(5) . ?
C14 H14 0.9500 . ?
C24 C23 1.377(5) . ?
C24 H24 0.9500 . ?
C15 C16 1.393(5) . ?
C15 H15 0.9500 . ?
C23 H23 0.9500 . ?
C16 H16 0.9500 . ?
